data_4110174
loop_
_publ_author_name
'Erin M. Forbeck'
'Cory D. Evans'
'John A. Gilleran'
'Pixu Li'
'Madeleine M. Joulli\'e'

_publ_section_title
;
 A Regio- and Stereoselective Approach to Quaternary Centers from Chiral
 Trisubstituted Aziridines
;
_journal_name_full 'Journal of the American Chemical Society'
_journal_page_first 14463
_journal_page_last 14469
_journal_paper_doi 10.1021/ja0758077
_journal_volume 129
_journal_year 2007
_chemical_formula_sum 'C18 H22 Cl N3 O7 S'
_chemical_formula_weight 459.90
_space_group_IT_number 4
_symmetry_cell_setting monoclinic
_symmetry_Int_Tables_number 4
_symmetry_space_group_name_Hall 'P 2yb'
_symmetry_space_group_name_H-M 'P 1 21 1'
_atom_sites_solution_hydrogens geom
_atom_sites_solution_primary direct
_audit_creation_method SHELXL-97
_cell_angle_alpha 90.00
_cell_angle_beta 97.876(3)
_cell_angle_gamma 90.00
_cell_formula_units_Z 2
_cell_length_a 10.6499(17)
_cell_length_b 9.4449(16)
_cell_length_c 10.9071(18)
_cell_measurement_temperature 143(1)
_cell_volume 1086.8(3)
_computing_data_collection 'CrystalClear (Rigaku, 1999)'
_computing_data_reduction 'CrystalClear (Rigaku, 1999)'
_computing_structure_refinement 'SHELXL-97 (Sheldrick, 1997)'
_computing_structure_solution 'SIR97 (Altomare, 1999)'
_diffrn_ambient_temperature 143(1)
_diffrn_measured_fraction_theta_full 0.996
_diffrn_measured_fraction_theta_max 0.996
_diffrn_measurement_device 'CCD Area Detector'
_diffrn_measurement_device_type 'Rigaku Mercury'
_diffrn_measurement_method 'phi and omega rotations'
_diffrn_radiation_monochromator graphite
_diffrn_radiation_source 'rotating anode'
_diffrn_radiation_type MoK\a
_diffrn_radiation_wavelength 0.71069
_diffrn_reflns_av_R_equivalents 0.0202
_diffrn_reflns_av_sigmaI/netI 0.0250
_diffrn_reflns_limit_h_max 12
_diffrn_reflns_limit_h_min -11
_diffrn_reflns_limit_k_max 11
_diffrn_reflns_limit_k_min -10
_diffrn_reflns_limit_l_max 12
_diffrn_reflns_limit_l_min -12
_diffrn_reflns_number 9993
_diffrn_reflns_theta_full 25.02
_diffrn_reflns_theta_max 25.02
_diffrn_reflns_theta_min 2.51
_exptl_absorpt_coefficient_mu 0.316
_exptl_absorpt_correction_T_max 1.0000
_exptl_absorpt_correction_T_min 0.8001
_exptl_absorpt_correction_type multi-scan
_exptl_crystal_density_diffrn 1.405
_exptl_crystal_F_000 480
_exptl_crystal_size_max 0.38
_exptl_crystal_size_mid 0.20
_exptl_crystal_size_min 0.12
_refine_diff_density_max 0.205
_refine_diff_density_min -0.293
_refine_diff_density_rms 0.043
_refine_ls_abs_structure_details 'Flack H D (1983), Acta Cryst. A39, 876-881'
_refine_ls_abs_structure_Flack 0.00(5)
_refine_ls_extinction_method none
_refine_ls_goodness_of_fit_ref 1.093
_refine_ls_hydrogen_treatment constr
_refine_ls_matrix_type full
_refine_ls_number_parameters 276
_refine_ls_number_reflns 3505
_refine_ls_number_restraints 1
_refine_ls_restrained_S_all 1.093
_refine_ls_R_factor_all 0.0329
_refine_ls_R_factor_gt 0.0315
_refine_ls_shift/su_max 0.001
_refine_ls_shift/su_mean 0.000
_refine_ls_structure_factor_coef Fsqd
_refine_ls_weighting_details 'calc w=1/[\s^2^(Fo^2^)+(0.0450P)^2^+0.0985P] where P=(Fo^2^+2Fc^2^)/3'
_refine_ls_weighting_scheme calc
_refine_ls_wR_factor_gt 0.0734
_refine_ls_wR_factor_ref 0.0749
_reflns_number_gt 3404
_reflns_number_total 3505
_reflns_threshold_expression >2sigma(I)
_cod_data_source_file ja0758077si20070808_043138.cif
_cod_data_source_block shelxl
_cod_original_sg_symbol_H-M 'P 21 '
_cod_database_code 4110174

loop_
_symmetry_equiv_pos_as_xyz
'x, y, z'
'-x, y+1/2, -z'

loop_
_atom_site_label
_atom_site_type_symbol
_atom_site_fract_x
_atom_site_fract_y
_atom_site_fract_z
_atom_site_U_iso_or_equiv
_atom_site_adp_type
_atom_site_occupancy
_atom_site_symmetry_multiplicity
_atom_site_calc_flag
_atom_site_refinement_flags
Cl1 Cl 0.11002(5) 0.33849(8) 0.42414(6) 0.04284(18) Uani 1 1 d .
S1 S 0.33121(5) 0.23504(6) 0.17824(5) 0.02398(14) Uani 1 1 d .
O1 O 0.40581(18) 0.4548(2) -0.01899(16) 0.0435(5) Uani 1 1 d .
O2 O 0.47127(18) 0.6161(2) 0.11481(18) 0.0474(5) Uani 1 1 d .
O3 O 0.29426(16) 0.13993(19) 0.07864(14) 0.0339(4) Uani 1 1 d .
O4 O 0.27477(14) 0.37169(17) 0.18158(15) 0.0302(4) Uani 1 1 d .
O5 O 0.45271(15) 0.00449(18) 0.49888(15) 0.0316(4) Uani 1 1 d .
O6 O 0.84606(13) 0.17596(16) 0.74256(14) 0.0260(4) Uani 1 1 d .
O7 O 0.70111(13) 0.35212(17) 0.73633(14) 0.0274(3) Uani 1 1 d .
N1 N 0.46828(19) 0.4947(2) 0.07689(19) 0.0315(5) Uani 1 1 d .
N2 N 0.30953(16) 0.15159(19) 0.30298(16) 0.0216(4) Uani 1 1 d .
H2 H 0.2788 0.0673 0.2973 0.029 Uiso 1 1 calc R
N3 N 0.54958(15) 0.21192(19) 0.54904(16) 0.0217(4) Uani 1 1 d .
H3 H 0.5458 0.3028 0.5459 0.029 Uiso 1 1 calc R
C1 C 0.4977(2) 0.2639(2) 0.19004(18) 0.0240(5) Uani 1 1 d .
C2 C 0.5488(2) 0.3891(3) 0.1494(2) 0.0263(5) Uani 1 1 d .
C3 C 0.6776(2) 0.4169(3) 0.1709(2) 0.0338(6) Uani 1 1 d .
H3A H 0.7097 0.5017 0.1451 0.045 Uiso 1 1 calc R
C4 C 0.7575(2) 0.3166(3) 0.2313(2) 0.0366(6) Uani 1 1 d .
H4 H 0.8439 0.3349 0.2477 0.049 Uiso 1 1 calc R
C5 C 0.7108(2) 0.1897(3) 0.2674(2) 0.0338(6) Uani 1 1 d .
H5 H 0.7660 0.1213 0.3048 0.045 Uiso 1 1 calc R
C6 C 0.5804(2) 0.1636(3) 0.2482(2) 0.0293(5) Uani 1 1 d .
H6 H 0.5489 0.0786 0.2744 0.039 Uiso 1 1 calc R
C7 C 0.34084(18) 0.2157(2) 0.42511(18) 0.0206(4) Uani 1 1 d .
H7 H 0.3661 0.3143 0.4149 0.027 Uiso 1 1 calc R
C8 C 0.22521(19) 0.2132(3) 0.4988(2) 0.0267(5) Uani 1 1 d .
C9 C 0.45338(19) 0.1348(2) 0.49579(19) 0.0213(5) Uani 1 1 d .
C10 C 0.6610(2) 0.1426(3) 0.6125(2) 0.0263(5) Uani 1 1 d .
H10A H 0.7139 0.1109 0.5521 0.035 Uiso 1 1 calc R
H10B H 0.6354 0.0597 0.6554 0.035 Uiso 1 1 calc R
C11 C 0.73694(18) 0.2389(3) 0.70417(18) 0.0218(4) Uani 1 1 d .
C12 C 0.93416(19) 0.2273(3) 0.85087(19) 0.0281(5) Uani 1 1 d .
C13 C 0.1612(2) 0.0681(3) 0.4992(2) 0.0348(6) Uani 1 1 d .
H13A H 0.2203 0.0004 0.5396 0.052 Uiso 1 1 calc R
H13B H 0.1343 0.0384 0.4156 0.052 Uiso 1 1 calc R
H13C H 0.0890 0.0744 0.5428 0.052 Uiso 1 1 calc R
C14 C 0.2662(2) 0.2636(3) 0.6245(2) 0.0298(6) Uani 1 1 d .
C15 C 0.3051(2) 0.2971(3) 0.7267(2) 0.0370(6) Uani 1 1 d .
H15 H 0.3359 0.3236 0.8073 0.049 Uiso 1 1 calc R
C16 C 0.9883(2) 0.3696(3) 0.8226(3) 0.0412(7) Uani 1 1 d .
H16A H 1.0183 0.3658 0.7436 0.062 Uiso 1 1 calc R
H16B H 1.0574 0.3928 0.8855 0.062 Uiso 1 1 calc R
H16C H 0.9236 0.4407 0.8207 0.062 Uiso 1 1 calc R
C17 C 1.0337(2) 0.1129(3) 0.8622(2) 0.0376(6) Uani 1 1 d .
H17A H 0.9942 0.0225 0.8691 0.056 Uiso 1 1 calc R
H17B H 1.0940 0.1297 0.9347 0.056 Uiso 1 1 calc R
H17C H 1.0764 0.1138 0.7902 0.056 Uiso 1 1 calc R
C18 C 0.8653(2) 0.2314(4) 0.9633(2) 0.0416(6) Uani 1 1 d .
H18A H 0.8031 0.3055 0.9536 0.062 Uiso 1 1 calc R
H18B H 0.9250 0.2491 1.0359 0.062 Uiso 1 1 calc R
H18C H 0.8242 0.1422 0.9717 0.062 Uiso 1 1 calc R

loop_
_atom_site_aniso_label
_atom_site_aniso_U_11
_atom_site_aniso_U_22
_atom_site_aniso_U_33
_atom_site_aniso_U_23
_atom_site_aniso_U_13
_atom_site_aniso_U_12
Cl1 0.0296(3) 0.0479(4) 0.0499(4) 0.0049(3) 0.0013(3) 0.0083(3)
S1 0.0269(3) 0.0215(3) 0.0215(3) 0.0017(2) -0.0043(2) -0.0016(2)
O1 0.0624(11) 0.0422(12) 0.0229(9) 0.0033(8) -0.0047(8) -0.0020(10)
O2 0.0510(11) 0.0262(11) 0.0633(13) -0.0040(10) 0.0018(9) -0.0005(9)
O3 0.0409(9) 0.0327(10) 0.0247(8) -0.0039(8) -0.0074(7) -0.0080(8)
O4 0.0316(8) 0.0221(9) 0.0356(9) 0.0089(7) -0.0002(7) 0.0038(7)
O5 0.0383(9) 0.0136(10) 0.0387(9) 0.0004(7) -0.0098(7) -0.0007(7)
O6 0.0233(7) 0.0264(9) 0.0256(8) -0.0045(7) -0.0057(6) 0.0033(6)
O7 0.0317(8) 0.0175(9) 0.0304(8) -0.0043(7) -0.0048(6) 0.0033(7)
N1 0.0390(11) 0.0261(13) 0.0300(11) 0.0023(10) 0.0063(9) -0.0044(9)
N2 0.0260(9) 0.0154(10) 0.0216(9) -0.0001(8) -0.0030(7) -0.0067(8)
N3 0.0219(9) 0.0126(10) 0.0282(9) 0.0002(8) -0.0056(7) 0.0009(7)
C1 0.0296(11) 0.0243(14) 0.0174(10) -0.0043(9) 0.0004(9) -0.0028(10)
C2 0.0324(12) 0.0265(14) 0.0201(11) -0.0030(10) 0.0037(9) 0.0000(10)
C3 0.0345(13) 0.0377(16) 0.0306(13) -0.0062(12) 0.0095(10) -0.0080(11)
C4 0.0284(12) 0.0487(18) 0.0328(13) -0.0058(13) 0.0049(10) -0.0028(12)
C5 0.0302(12) 0.0411(17) 0.0295(12) -0.0033(11) 0.0021(10) 0.0076(11)
C6 0.0363(12) 0.0270(14) 0.0253(12) -0.0028(10) 0.0069(10) 0.0028(11)
C7 0.0230(10) 0.0150(12) 0.0225(10) 0.0008(9) -0.0020(8) -0.0031(9)
C8 0.0229(10) 0.0291(14) 0.0271(11) -0.0012(11) -0.0004(9) 0.0014(10)
C9 0.0267(11) 0.0165(13) 0.0194(11) -0.0017(9) -0.0010(8) -0.0004(9)
C10 0.0269(11) 0.0191(13) 0.0300(12) -0.0028(10) -0.0064(9) 0.0033(9)
C11 0.0226(10) 0.0185(12) 0.0231(10) 0.0000(10) -0.0009(8) -0.0024(10)
C12 0.0225(10) 0.0342(14) 0.0253(11) -0.0051(11) -0.0056(8) 0.0011(10)
C13 0.0343(13) 0.0421(16) 0.0282(12) -0.0054(12) 0.0048(10) -0.0141(12)
C14 0.0279(12) 0.0282(15) 0.0338(13) -0.0014(11) 0.0065(10) -0.0017(10)
C15 0.0384(14) 0.0373(15) 0.0358(14) -0.0070(12) 0.0068(11) -0.0039(11)
C16 0.0296(12) 0.0423(17) 0.0491(16) -0.0057(14) -0.0046(11) -0.0078(12)
C17 0.0272(12) 0.0470(17) 0.0349(13) -0.0011(13) -0.0091(10) 0.0091(11)
C18 0.0363(13) 0.0613(19) 0.0255(12) -0.0043(14) -0.0016(10) 0.0044(14)

loop_
_atom_type_symbol
_atom_type_description
_atom_type_scat_dispersion_real
_atom_type_scat_dispersion_imag
_atom_type_scat_source
C C 0.0033 0.0016 'International Tables Vol C Tables 4.2.6.8 and 6.1.1.4'
H H 0.0000 0.0000 'International Tables Vol C Tables 4.2.6.8 and 6.1.1.4'
N N 0.0061 0.0033 'International Tables Vol C Tables 4.2.6.8 and 6.1.1.4'
O O 0.0106 0.0060 'International Tables Vol C Tables 4.2.6.8 and 6.1.1.4'
S S 0.1246 0.1234 'International Tables Vol C Tables 4.2.6.8 and 6.1.1.4'
Cl Cl 0.1484 0.1585 'International Tables Vol C Tables 4.2.6.8 and 6.1.1.4'

loop_
_geom_angle_atom_site_label_1
_geom_angle_atom_site_label_2
_geom_angle_atom_site_label_3
_geom_angle
O3 S1 O4 121.16(10)
O3 S1 N2 106.16(10)
O4 S1 N2 108.09(9)
O3 S1 C1 108.67(10)
O4 S1 C1 106.17(10)
N2 S1 C1 105.63(10)
C11 O6 C12 122.48(17)
O2 N1 O1 124.6(2)
O2 N1 C2 118.0(2)
O1 N1 C2 117.4(2)
C7 N2 S1 121.65(14)
C9 N3 C10 119.70(19)
C6 C1 C2 118.2(2)
C6 C1 S1 119.47(17)
C2 C1 S1 122.17(17)
C3 C2 C1 121.7(2)
C3 C2 N1 117.0(2)
C1 C2 N1 121.3(2)
C4 C3 C2 118.9(2)
C5 C4 C3 120.8(2)
C4 C5 C6 120.1(2)
C1 C6 C5 120.3(2)
N2 C7 C9 108.44(17)
N2 C7 C8 111.46(17)
C9 C7 C8 110.50(16)
C14 C8 C13 111.4(2)
C14 C8 C7 108.84(17)
C13 C8 C7 113.49(18)
C14 C8 Cl1 107.76(17)
C13 C8 Cl1 108.14(15)
C7 C8 Cl1 106.95(15)
O5 C9 N3 123.0(2)
O5 C9 C7 120.26(19)
N3 C9 C7 116.7(2)
N3 C10 C11 112.04(18)
O7 C11 O6 127.4(2)
O7 C11 C10 124.65(19)
O6 C11 C10 107.92(18)
O6 C12 C17 101.06(19)
O6 C12 C16 110.19(19)
C17 C12 C16 111.76(19)
O6 C12 C18 109.23(17)
C17 C12 C18 111.4(2)
C16 C12 C18 112.6(2)
C15 C14 C8 175.5(3)

loop_
_geom_bond_atom_site_label_1
_geom_bond_atom_site_label_2
_geom_bond_distance
Cl1 C8 1.815(2)
S1 O3 1.4230(17)
S1 O4 1.4263(16)
S1 N2 1.6161(18)
S1 C1 1.782(2)
O1 N1 1.220(3)
O2 N1 1.218(3)
O5 C9 1.231(3)
O6 C11 1.321(3)
O6 C12 1.486(3)
O7 C11 1.203(3)
N1 C2 1.472(3)
N2 C7 1.460(3)
N3 C9 1.325(3)
N3 C10 1.447(3)
C1 C6 1.386(3)
C1 C2 1.399(3)
C2 C3 1.385(3)
C3 C4 1.378(4)
C4 C5 1.376(4)
C5 C6 1.398(3)
C7 C9 1.537(3)
C7 C8 1.560(3)
C8 C14 1.461(3)
C8 C13 1.531(3)
C10 C11 1.503(3)
C12 C17 1.507(3)
C12 C16 1.511(4)
C12 C18 1.513(3)
C14 C15 1.178(3)

loop_
_geom_hbond_atom_site_label_D
_geom_hbond_atom_site_label_H
_geom_hbond_atom_site_label_A
_geom_hbond_distance_DH
_geom_hbond_distance_HA
_geom_hbond_distance_DA
_geom_hbond_angle_DHA
_geom_hbond_site_symmetry_A
N2 H2 O7 0.86 2.08 2.861(2) 150.4 2_646
N3 H3 O5 0.86 1.97 2.812(2) 167.1 2_656
